data_7011967
loop_
_publ_author_name
'Vetrichelvan, Muthalagu'
'Lai, Yee-Hing'
'Fun Mok, Kum'

_publ_section_title
;
 A new NS4 quinquedentate macrocyclic ligand: synthesis, structure and
 properties of its Ni(ii), Pd(ii), Pt(ii), Cu(ii), Cu(i) and Ag(i)
 complexesPresented at ISMC-2001 held in Fukuoka, Japan from July
 15--20, 2001.Electronic supplementary information (ESI) available:
 synthetic scheme for macrocyclic complexes 12--17; views of 12, 15 and
 16; cyclic voltammograms of 13 and 14. See
 http://www.rsc.org/suppdata/dt/b2/b206182a/
;
_journal_issue 3
_journal_name_full 'Dalton Transactions'
_journal_page_first 295
_journal_paper_doi 10.1039/b206182a
_journal_year 2003
_chemical_formula_sum 'C19 H25 Cl2 Cu N O9 S4'
_chemical_formula_weight 674.08
_chemical_name_systematic
; 
? 
;
_space_group_IT_number 2
_symmetry_cell_setting triclinic
_symmetry_space_group_name_Hall '-P 1'
_symmetry_space_group_name_H-M 'P -1'
_atom_sites_solution_hydrogens geom
_atom_sites_solution_primary direct
_atom_sites_solution_secondary difmap
_audit_creation_method SHELXL
_cell_angle_alpha 106.658(1)
_cell_angle_beta 115.962(1)
_cell_angle_gamma 100.950(1)
_cell_formula_units_Z 2
_cell_length_a 11.1837(1)
_cell_length_b 11.5515(1)
_cell_length_c 12.7592(1)
_cell_measurement_temperature 293(2)
_cell_volume 1321.17(3)
_computing_cell_refinement 'Siemens XSCANS'
_computing_data_collection 'Siemens XSCANS'
_computing_data_reduction 'Siemens SHELXTL'
_computing_molecular_graphics 'Siemens SHELXTL'
_computing_publication_material 'Siemens SHELXTL'
_computing_structure_refinement 'SHELXL-93 (Sheldrick, 1993)'
_computing_structure_solution 'SHELXS-86 (Sheldrick, 1990)'
_diffrn_ambient_temperature 293(2)
_diffrn_measurement_device 'Siemens P4'
_diffrn_measurement_method '\w scans'
_diffrn_radiation_monochromator graphite
_diffrn_radiation_source 'fine-focus sealed tube'
_diffrn_radiation_type MoK\a
_diffrn_radiation_wavelength 0.71073
_diffrn_reflns_av_R_equivalents 0.0158
_diffrn_reflns_av_sigmaI/netI 0.0254
_diffrn_reflns_limit_h_max 13
_diffrn_reflns_limit_h_min -13
_diffrn_reflns_limit_k_max 14
_diffrn_reflns_limit_k_min -14
_diffrn_reflns_limit_l_max 15
_diffrn_reflns_limit_l_min -15
_diffrn_reflns_number 10763
_diffrn_reflns_theta_max 26.34
_diffrn_reflns_theta_min 1.96
_exptl_absorpt_coefficient_mu 1.394
_exptl_absorpt_correction_T_max 0.749
_exptl_absorpt_correction_T_min 0.956
_exptl_absorpt_correction_type 'SADABS (Shedrick, 1996)'
_exptl_crystal_colour 'Dark red'
_exptl_crystal_density_diffrn 1.694
_exptl_crystal_description 'Prismatic crystal fragment'
_exptl_crystal_F_000 690
_exptl_crystal_size_max 0.40
_exptl_crystal_size_mid 0.40
_exptl_crystal_size_min 0.30
_refine_diff_density_max 1.085
_refine_diff_density_min -0.622
_refine_diff_density_rms 0.077
_refine_ls_extinction_method none
_refine_ls_goodness_of_fit_all 1.064
_refine_ls_goodness_of_fit_obs 1.112
_refine_ls_matrix_type full
_refine_ls_number_parameters 325
_refine_ls_number_reflns 5280
_refine_ls_number_restraints 0
_refine_ls_restrained_S_all 1.064
_refine_ls_restrained_S_obs 1.112
_refine_ls_R_factor_all 0.0482
_refine_ls_R_factor_obs 0.0413
_refine_ls_shift/esd_max 0.002
_refine_ls_shift/esd_mean 0.000
_refine_ls_structure_factor_coef Fsqd
_refine_ls_weighting_details 'w=1/[\s^2^(Fo^2^)+(0.0687P)^2^+1.1569P] where P=(Fo^2^+2Fc^2^)/3'
_refine_ls_weighting_scheme calc
_refine_ls_wR_factor_all 0.1233
_refine_ls_wR_factor_obs 0.1183
_reflns_number_observed 4493
_reflns_number_total 5280
_reflns_observed_criterion >2sigma(I)
_cod_data_source_file b206182a.txt
_cod_data_source_block kf18
_cod_depositor_comments
;
The following automatic conversions were performed:
'_symmetry_cell_setting' value 'Triclinic' changed to 'triclinic'
according to '/home/saulius/struct/CIF-dictionaries/cif_core.dic'
dictionary named 'cif_core.dic' version 2.4.1 from 2010-06-29.

Automatic conversion script
Id: cif_fix_enum 1527 2010-12-29 10:47:43Z saulius 

The following automatic conversions were performed:

'_refine_ls_weighting_scheme' value 'calc
w=1/[\s^2^(Fo^2^)+(0.0687P)^2^+1.1569P] where P=(Fo^2^+2Fc^2^)/3' was
changed to 'calc'. New tag '_refine_ls_weighting_details' was
created. The value of the new tag was set to
'w=1/[\s^2^(Fo^2^)+(0.0687P)^2^+1.1569P] where P=(Fo^2^+2Fc^2^)/3'.

Automatic conversion script
Id: cif_fix_values 3143 2015-03-26 13:38:13Z robertas 
;
_cod_original_cell_volume 1321.17(2)
_cod_original_sg_symbol_H-M P-1
_cod_database_code 7011967

loop_
_symmetry_equiv_pos_as_xyz
'x, y, z'
'-x, -y, -z'

loop_
_atom_site_aniso_label
_atom_site_aniso_U_11
_atom_site_aniso_U_22
_atom_site_aniso_U_33
_atom_site_aniso_U_23
_atom_site_aniso_U_13
_atom_site_aniso_U_12
Cu 0.0388(2) 0.0378(2) 0.0336(2) 0.0173(2) 0.0181(2) 0.0159(2)
C1 0.092(3) 0.061(2) 0.044(2) 0.025(2) 0.023(2) 0.048(2)
S2 0.0420(4) 0.0415(4) 0.0517(5) 0.0184(4) 0.0242(4) 0.0190(3)
C3 0.056(2) 0.040(2) 0.046(2) 0.0128(14) 0.024(2) 0.019(2)
C4 0.056(2) 0.038(2) 0.056(2) 0.020(2) 0.025(2) 0.009(2)
S5 0.0368(4) 0.0445(4) 0.0380(4) 0.0164(3) 0.0192(3) 0.0066(3)
C6 0.044(2) 0.057(2) 0.035(2) 0.014(2) 0.0126(14) 0.000(2)
C7 0.044(2) 0.051(2) 0.0285(15) 0.0145(14) 0.0138(13) 0.0083(15)
C8 0.072(3) 0.050(2) 0.036(2) 0.014(2) 0.018(2) 0.015(2)
C9 0.080(3) 0.079(3) 0.041(2) 0.020(2) 0.028(2) 0.042(2)
C10 0.062(2) 0.098(3) 0.052(2) 0.033(2) 0.033(2) 0.037(2)
C11 0.055(2) 0.070(2) 0.047(2) 0.030(2) 0.028(2) 0.017(2)
C12 0.046(2) 0.050(2) 0.0305(15) 0.0193(14) 0.0164(14) 0.0136(15)
C13 0.049(2) 0.048(2) 0.035(2) 0.0192(14) 0.0152(14) 0.0132(15)
S14 0.0425(4) 0.0486(5) 0.0381(4) 0.0206(4) 0.0184(3) 0.0067(4)
C15 0.072(3) 0.040(2) 0.044(2) 0.019(2) 0.023(2) 0.005(2)
C16 0.067(2) 0.043(2) 0.044(2) 0.022(2) 0.019(2) 0.025(2)
S17 0.0389(4) 0.0434(4) 0.0477(4) 0.0202(4) 0.0196(4) 0.0183(3)
C18 0.056(2) 0.044(2) 0.041(2) 0.0157(14) 0.026(2) 0.022(2)
C19 0.038(2) 0.040(2) 0.038(2) 0.0152(13) 0.0193(13) 0.0098(13)
C20 0.049(2) 0.052(2) 0.038(2) 0.0116(15) 0.022(2) 0.009(2)
C21 0.055(2) 0.062(2) 0.036(2) 0.021(2) 0.018(2) 0.009(2)
C22 0.051(2) 0.050(2) 0.043(2) 0.025(2) 0.013(2) 0.011(2)
C23 0.040(2) 0.037(2) 0.037(2) 0.0153(13) 0.0107(13) 0.0083(13)
N24 0.0379(13) 0.0339(12) 0.0323(12) 0.0139(10) 0.0152(11) 0.0107(10)
Cl1 0.0487(5) 0.0506(5) 0.0482(5) 0.0193(4) 0.0240(4) 0.0101(4)
O11 0.060(2) 0.119(3) 0.220(6) 0.113(4) 0.038(3) 0.010(2)
O12 0.129(4) 0.205(6) 0.205(6) 0.146(5) 0.111(4) 0.117(4)
O13 0.121(3) 0.116(3) 0.103(3) 0.075(3) 0.061(3) 0.037(3)
O14 0.271(8) 0.105(4) 0.093(3) 0.001(3) 0.100(5) 0.027(4)
Cl2 0.0517(5) 0.0404(4) 0.0492(5) 0.0140(4) 0.0199(4) 0.0161(4)
O21 0.106(3) 0.147(4) 0.151(4) 0.093(4) 0.038(3) 0.078(3)
O22 0.239(7) 0.091(3) 0.218(7) -0.031(4) 0.188(6) -0.008(4)
O23 0.087(3) 0.101(3) 0.066(2) 0.026(2) 0.001(2) -0.006(2)
O24 0.115(3) 0.074(2) 0.181(5) 0.070(3) 0.081(3) 0.024(2)
O31 0.096(3) 0.129(4) 0.099(3) 0.027(3) 0.048(3) 0.046(3)

loop_
_atom_site_label
_atom_site_type_symbol
_atom_site_fract_x
_atom_site_fract_y
_atom_site_fract_z
_atom_site_U_iso_or_equiv
_atom_site_thermal_displace_type
_atom_site_occupancy
_atom_site_calc_flag
_atom_site_refinement_flags
_atom_site_disorder_group
Cu Cu 0.24622(4) 0.19409(3) 0.02085(3) 0.03618(13) Uani 1 d . .
C1 C 0.4236(5) 0.0635(4) 0.1796(4) 0.0673(12) Uani 1 d . .
H1A H 0.3654(5) -0.0216(4) 0.1617(4) 0.081 Uiso 1 calc R .
H1B H 0.5229(5) 0.0735(4) 0.2287(4) 0.081 Uiso 1 calc R .
S2 S 0.38695(9) 0.06972(8) 0.02877(9) 0.0449(2) Uani 1 d . .
C3 C 0.2615(4) -0.0936(3) -0.0866(3) 0.0497(8) Uani 1 d . .
H3A H 0.2498(4) -0.1062(3) -0.1695(3) 0.060 Uiso 1 calc R .
H3B H 0.3018(4) -0.1549(3) -0.0605(3) 0.060 Uiso 1 calc R .
C4 C 0.1152(4) -0.1243(3) -0.1016(4) 0.0531(9) Uani 1 d . .
H4A H 0.1243(4) -0.1305(3) -0.0244(4) 0.064 Uiso 1 calc R .
H4B H 0.0525(4) -0.2088(3) -0.1725(4) 0.064 Uiso 1 calc R .
S5 S 0.03103(8) -0.00760(8) -0.13031(8) 0.0415(2) Uani 1 d . .
C6 C -0.0357(4) -0.0462(4) -0.3010(3) 0.0532(9) Uani 1 d . .
H6A H -0.1024(4) -0.1354(4) -0.3508(3) 0.064 Uiso 1 calc R .
H6B H -0.0895(4) 0.0082(4) -0.3247(3) 0.064 Uiso 1 calc R .
C7 C 0.0715(4) -0.0307(3) -0.3415(3) 0.0452(7) Uani 1 d . .
C8 C 0.0835(5) -0.1431(4) -0.4097(3) 0.0600(10) Uani 1 d . .
H8A H 0.0264(5) -0.2241(4) -0.4268(3) 0.072 Uiso 1 calc R .
C9 C 0.1785(5) -0.1354(5) -0.4518(4) 0.0671(11) Uani 1 d . .
H9A H 0.1850(5) -0.2107(5) -0.4966(4) 0.081 Uiso 1 calc R .
C10 C 0.2637(5) -0.0155(5) -0.4270(4) 0.0670(11) Uani 1 d . .
H10A H 0.3280(5) -0.0097(5) -0.4547(4) 0.080 Uiso 1 calc R .
C11 C 0.2526(4) 0.0956(4) -0.3610(4) 0.0562(9) Uani 1 d . .
H11A H 0.3107(4) 0.1760(4) -0.3442(4) 0.067 Uiso 1 calc R .
C12 C 0.1568(4) 0.0903(3) -0.3190(3) 0.0435(7) Uani 1 d . .
C13 C 0.1488(4) 0.2165(3) -0.2515(3) 0.0470(8) Uani 1 d . .
H13A H 0.0632(4) 0.1998(3) -0.2469(3) 0.056 Uiso 1 calc R .
H13B H 0.1452(4) 0.2702(3) -0.2982(3) 0.056 Uiso 1 calc R .
S14 S 0.30795(9) 0.29998(8) -0.08955(8) 0.0453(2) Uani 1 d . .
C15 C 0.2881(5) 0.4523(3) -0.0233(4) 0.0576(10) Uani 1 d . .
H15A H 0.3691(5) 0.5036(3) 0.0636(4) 0.069 Uiso 1 calc R .
H15B H 0.2900(5) 0.5007(3) -0.0737(4) 0.069 Uiso 1 calc R .
C16 C 0.1518(4) 0.4349(3) -0.0209(4) 0.0538(9) Uani 1 d . .
H16A H 0.0715(4) 0.4005(3) -0.1082(4) 0.065 Uiso 1 calc R .
H16B H 0.1551(4) 0.5192(3) 0.0260(4) 0.065 Uiso 1 calc R .
S17 S 0.12217(9) 0.32772(8) 0.05199(8) 0.0438(2) Uani 1 d . .
C18 C 0.2561(4) 0.4222(3) 0.2225(3) 0.0470(8) Uani 1 d . .
H18A H 0.3340(4) 0.4880(3) 0.2331(3) 0.056 Uiso 1 calc R .
H18B H 0.2137(4) 0.4657(3) 0.2657(3) 0.056 Uiso 1 calc R .
C19 C 0.3121(3) 0.3347(3) 0.2809(3) 0.0398(7) Uani 1 d . .
C20 C 0.3540(4) 0.3571(4) 0.4070(3) 0.0500(8) Uani 1 d . .
H20A H 0.3389(4) 0.4231(4) 0.4558(3) 0.060 Uiso 1 calc R .
C21 C 0.4181(4) 0.2805(4) 0.4589(3) 0.0557(9) Uani 1 d . .
H21A H 0.4458(4) 0.2939(4) 0.5429(3) 0.067 Uiso 1 calc R .
C22 C 0.4408(4) 0.1843(4) 0.3863(3) 0.0529(9) Uani 1 d . .
H22A H 0.4858(4) 0.1334(4) 0.4211(3) 0.063 Uiso 1 calc R .
C23 C 0.3959(3) 0.1639(3) 0.2603(3) 0.0433(7) Uani 1 d . .
N24 N 0.3294(3) 0.2363(2) 0.2080(2) 0.0365(5) Uani 1 d . .
Cl1 Cl 0.31495(9) -0.45042(9) -0.29466(8) 0.0515(2) Uani 1 d . .
O11 O 0.1809(4) -0.5322(5) -0.3353(6) 0.141(2) Uani 1 d . .
O12 O 0.4070(6) -0.5191(6) -0.2761(6) 0.144(2) Uani 1 d . .
O13 O 0.3111(5) -0.3994(4) -0.3842(4) 0.1053(13) Uani 1 d . .
O14 O 0.3735(8) -0.3505(5) -0.1764(5) 0.172(3) Uani 1 d . .
Cl2 Cl 0.72625(10) 0.21192(8) 0.75023(8) 0.0513(2) Uani 1 d . .
O21 O 0.8200(5) 0.1440(5) 0.7885(5) 0.134(2) Uani 1 d . .
O22 O 0.7014(8) 0.2529(5) 0.8486(7) 0.190(4) Uani 1 d . .
O23 O 0.6054(4) 0.1186(4) 0.6348(4) 0.1104(15) Uani 1 d . .
O24 O 0.8005(5) 0.3140(4) 0.7367(5) 0.119(2) Uani 1 d . .
O31 O 0.9552(5) 0.5770(5) 0.6546(4) 0.1137(14) Uani 1 d . .
H31A H 0.9713 0.5469 0.6756 0.080 Uiso 1 d . .
H31B H 0.9388 0.5583 0.6211 0.080 Uiso 1 d . .

loop_
_atom_type_symbol
_atom_type_description
_atom_type_scat_dispersion_real
_atom_type_scat_dispersion_imag
_atom_type_scat_source
C C 0.0033 0.0016 'International Tables Vol C Tables 4.2.6.8 and 6.1.1.4'
H H 0.0000 0.0000 'International Tables Vol C Tables 4.2.6.8 and 6.1.1.4'
N N 0.0061 0.0033 'International Tables Vol C Tables 4.2.6.8 and 6.1.1.4'
O O 0.0106 0.0060 'International Tables Vol C Tables 4.2.6.8 and 6.1.1.4'
S S 0.1246 0.1234 'International Tables Vol C Tables 4.2.6.8 and 6.1.1.4'
Cl Cl 0.1484 0.1585 'International Tables Vol C Tables 4.2.6.8 and 6.1.1.4'
Cu Cu 0.3201 1.2651 'International Tables Vol C Tables 4.2.6.8 and 6.1.1.4'

loop_
_geom_angle_atom_site_label_1
_geom_angle_atom_site_label_2
_geom_angle_atom_site_label_3
_geom_angle
_geom_angle_site_symmetry_1
_geom_angle_site_symmetry_3
_geom_angle_publ_flag
N24 Cu S2 85.10(8) . . ?
N24 Cu S17 84.56(8) . . ?
S2 Cu S17 169.66(3) . . ?
N24 Cu S14 132.89(7) . . ?
S2 Cu S14 97.06(3) . . ?
S17 Cu S14 90.01(3) . . ?
N24 Cu S5 115.96(7) . . ?
S2 Cu S5 88.87(3) . . ?
S17 Cu S5 95.62(3) . . ?
S14 Cu S5 111.13(3) . . ?
C23 C1 S2 114.8(3) . . ?
C1 S2 C3 102.1(2) . . ?
C1 S2 Cu 97.21(13) . . ?
C3 S2 Cu 104.60(12) . . ?
C4 C3 S2 114.5(2) . . ?
C3 C4 S5 115.4(2) . . ?
C4 S5 C6 103.6(2) . . ?
C4 S5 Cu 98.26(12) . . ?
C6 S5 Cu 114.19(11) . . ?
C7 C6 S5 118.0(2) . . ?
C12 C7 C8 118.3(3) . . ?
C12 C7 C6 123.1(3) . . ?
C8 C7 C6 118.6(3) . . ?
C9 C8 C7 121.3(4) . . ?
C10 C9 C8 119.8(4) . . ?
C11 C10 C9 119.6(4) . . ?
C10 C11 C12 121.7(4) . . ?
C11 C12 C7 119.3(3) . . ?
C11 C12 C13 117.9(3) . . ?
C7 C12 C13 122.8(3) . . ?
C12 C13 S14 108.1(2) . . ?
C15 S14 C13 103.2(2) . . ?
C15 S14 Cu 98.78(12) . . ?
C13 S14 Cu 102.19(12) . . ?
C16 C15 S14 113.8(3) . . ?
C15 C16 S17 113.7(2) . . ?
C16 S17 C18 103.7(2) . . ?
C16 S17 Cu 103.15(13) . . ?
C18 S17 Cu 93.98(11) . . ?
C19 C18 S17 109.8(2) . . ?
N24 C19 C20 120.7(3) . . ?
N24 C19 C18 116.9(3) . . ?
C20 C19 C18 122.2(3) . . ?
C21 C20 C19 119.2(3) . . ?
C22 C21 C20 119.8(3) . . ?
C21 C22 C23 119.3(3) . . ?
N24 C23 C22 121.1(3) . . ?
N24 C23 C1 118.0(3) . . ?
C22 C23 C1 120.9(3) . . ?
C23 N24 C19 119.8(3) . . ?
C23 N24 Cu 120.8(2) . . ?
C19 N24 Cu 119.3(2) . . ?
O14 Cl1 O11 111.3(4) . . ?
O14 Cl1 O12 105.0(4) . . ?
O11 Cl1 O12 108.8(3) . . ?
O14 Cl1 O13 109.7(3) . . ?
O11 Cl1 O13 111.6(3) . . ?
O12 Cl1 O13 110.3(3) . . ?
O22 Cl2 O23 113.5(4) . . ?
O22 Cl2 O24 113.8(3) . . ?
O23 Cl2 O24 113.7(3) . . ?
O22 Cl2 O21 104.4(4) . . ?
O23 Cl2 O21 104.3(3) . . ?
O24 Cl2 O21 105.9(3) . . ?

loop_
_geom_bond_atom_site_label_1
_geom_bond_atom_site_label_2
_geom_bond_distance
_geom_bond_site_symmetry_2
_geom_bond_publ_flag
Cu N24 2.005(2) . ?
Cu S2 2.3139(9) . ?
Cu S17 2.3259(9) . ?
Cu S14 2.3400(8) . ?
Cu S5 2.4838(9) . ?
C1 C23 1.494(5) . ?
C1 S2 1.810(4) . ?
S2 C3 1.813(3) . ?
C3 C4 1.517(5) . ?
C4 S5 1.817(4) . ?
S5 C6 1.842(3) . ?
C6 C7 1.500(5) . ?
C7 C12 1.404(5) . ?
C7 C8 1.407(5) . ?
C8 C9 1.385(6) . ?
C9 C10 1.382(7) . ?
C10 C11 1.379(6) . ?
C11 C12 1.392(5) . ?
C12 C13 1.507(5) . ?
C13 S14 1.831(3) . ?
S14 C15 1.823(4) . ?
C15 C16 1.514(6) . ?
C16 S17 1.812(4) . ?
S17 C18 1.825(3) . ?
C18 C19 1.494(5) . ?
C19 N24 1.353(4) . ?
C19 C20 1.390(5) . ?
C20 C21 1.377(6) . ?
C21 C22 1.371(6) . ?
C22 C23 1.387(5) . ?
C23 N24 1.348(4) . ?
Cl1 O14 1.374(4) . ?
Cl1 O11 1.382(4) . ?
Cl1 O12 1.397(5) . ?
Cl1 O13 1.417(4) . ?
Cl2 O22 1.375(5) . ?
Cl2 O23 1.397(4) . ?
Cl2 O24 1.407(4) . ?
Cl2 O21 1.428(4) . ?
